data_1534305
loop_
_publ_author_name
'Brachtel, G.'
'Hoppe, R.'

_publ_section_title
;
 Zur Kenntnis von Na4 Fe2 O5
;
_journal_name_full 'Zeitschrift fuer Anorganische und Allgemeine Chemie'
_journal_page_first 97
_journal_page_last 104
_journal_volume 446
_journal_year 1978
_chemical_formula_sum 'Fe2 Na4 O5'
_chemical_name_systematic 'Na4 Fe2 O5'
_space_group_IT_number 14
_symmetry_space_group_name_Hall '-P 2yn'
_symmetry_space_group_name_H-M 'P 1 21/n 1'
_cell_angle_alpha 90
_cell_angle_beta 104.5
_cell_angle_gamma 90
_cell_formula_units_Z 4
_cell_length_a 11.872
_cell_length_b 5.679
_cell_length_c 9.178
_cell_volume 599.081
_citation_journal_id_ASTM ZAACAB
_cod_data_source_file Brachtel_ZAACAB_1978_276.cif
_cod_data_source_block Fe2Na4O5
_cod_original_cell_volume 599.0808
_cod_original_sg_symbol_Hall '-P 2ybc (x-z,y,z)'
_cod_database_code 1534305

loop_
_symmetry_equiv_pos_as_xyz
x,y,z
-x+1/2,y+1/2,-z+1/2
-x,-y,-z
x-1/2,-y-1/2,z-1/2

loop_
_atom_site_label
_atom_site_type_symbol
_atom_site_fract_x
_atom_site_fract_y
_atom_site_fract_z
_atom_site_occupancy
_atom_site_U_iso_or_equiv
Na3 Na+1 0.4624 0.9115 0.1628 1 0.0
O4 O-2 0.745 0.0094 0.9895 1 0.0
Na2 Na+1 0.3679 0.1201 0.4911 1 0.0
O5 O-2 0.3021 0.415 0.1987 1 0.0
Na4 Na+1 0.5364 0.4264 0.3378 1 0.0
Fe1 Fe+3 0.6993 0.1192 0.1563 1 0.0
O1 O-2 0.5565 0.26 0.1032 1 0.0
Fe2 Fe+3 0.2018 0.1507 0.1571 1 0.0
O3 O-2 0.8187 0.342 0.2357 1 0.0
Na1 Na+1 0.1205 -0.1156 0.5159 1 0.0
O2 O-2 0.4454 0.7605 0.4417 1 0.0
